data_2226917
loop_
_publ_author_name
'Al-Dajani, Mohammad T. M.'
'Wahab, Habibah A.'
'Mohamed, Nornisah'
'Yeap, Chin Sing'
'Fun, Hoong-Kun'

_publ_section_title
;
 2,6-Difluorobenzoic acid
;
_journal_coeditor_code HB5558
_journal_issue 8
_journal_name_full 'Acta Crystallographica Section E'
_journal_page_first o2109
_journal_paper_doi 10.1107/S1600536810028758
_journal_volume 66
_journal_year 2010
_chemical_formula_iupac 'C7 H4 F2 O2'
_chemical_formula_moiety 'C7 H4 F2 O2'
_chemical_formula_sum 'C7 H4 F2 O2'
_chemical_formula_weight 158.10
_chemical_name_systematic
;
2,6-Difluorobenzoic acid
;
_space_group_IT_number 14
_symmetry_cell_setting monoclinic
_symmetry_space_group_name_Hall '-P 2ybc'
_symmetry_space_group_name_H-M 'P 1 21/c 1'
_atom_sites_solution_hydrogens geom
_atom_sites_solution_primary direct
_atom_sites_solution_secondary difmap
_audit_creation_method SHELXL-97
_cell_angle_alpha 90.00
_cell_angle_beta 95.651(3)
_cell_angle_gamma 90.00
_cell_formula_units_Z 4
_cell_length_a 3.6517(4)
_cell_length_b 14.1214(15)
_cell_length_c 12.2850(13)
_cell_measurement_reflns_used 3166
_cell_measurement_temperature 100.00(10)
_cell_measurement_theta_max 32.07
_cell_measurement_theta_min 3.33
_cell_volume 630.42(12)
_computing_cell_refinement 'SAINT (Bruker, 2009)'
_computing_data_collection 'APEX2 (Bruker, 2009)'
_computing_data_reduction 'SAINT (Bruker, 2009)'
_computing_molecular_graphics 'SHELXTL (Sheldrick, 2008)'
_computing_publication_material
;
SHELXTL (Sheldrick, 2008) and PLATON (Spek, 2009)
;
_computing_structure_refinement 'SHELXTL (Sheldrick, 2008)'
_computing_structure_solution 'SHELXTL (Sheldrick, 2008)'
_diffrn_ambient_temperature 100
_diffrn_measured_fraction_theta_full 0.983
_diffrn_measured_fraction_theta_max 0.983
_diffrn_measurement_device_type 'Bruker APEXII DUO CCD'
_diffrn_measurement_method '\f and \w scans'
_diffrn_radiation_monochromator graphite
_diffrn_radiation_source 'fine-focus sealed tube'
_diffrn_radiation_type MoK\a
_diffrn_radiation_wavelength 0.71073
_diffrn_reflns_av_R_equivalents 0.0290
_diffrn_reflns_av_sigmaI/netI 0.0338
_diffrn_reflns_limit_h_max 5
_diffrn_reflns_limit_h_min -5
_diffrn_reflns_limit_k_max 20
_diffrn_reflns_limit_k_min -20
_diffrn_reflns_limit_l_max 18
_diffrn_reflns_limit_l_min -18
_diffrn_reflns_number 6112
_diffrn_reflns_theta_full 32.14
_diffrn_reflns_theta_max 32.14
_diffrn_reflns_theta_min 2.20
_diffrn_standards_number 0
_exptl_absorpt_coefficient_mu 0.159
_exptl_absorpt_correction_T_max 0.986
_exptl_absorpt_correction_T_min 0.841
_exptl_absorpt_correction_type multi-scan
_exptl_absorpt_process_details '(<i>SADABS</i>; Bruker, 2009)'
_exptl_crystal_colour colourless
_exptl_crystal_density_diffrn 1.666
_exptl_crystal_density_method 'not measured'
_exptl_crystal_description needle
_exptl_crystal_F_000 320
_exptl_crystal_size_max 0.73
_exptl_crystal_size_mid 0.19
_exptl_crystal_size_min 0.09
_refine_diff_density_max 0.467
_refine_diff_density_min -0.314
_refine_ls_extinction_method none
_refine_ls_goodness_of_fit_ref 1.118
_refine_ls_hydrogen_treatment refall
_refine_ls_matrix_type full
_refine_ls_number_parameters 116
_refine_ls_number_reflns 2190
_refine_ls_number_restraints 0
_refine_ls_restrained_S_all 1.118
_refine_ls_R_factor_all 0.0548
_refine_ls_R_factor_gt 0.0488
_refine_ls_shift/su_max 0.000
_refine_ls_shift/su_mean 0.000
_refine_ls_structure_factor_coef Fsqd
_refine_ls_weighting_details 'calc w=1/[\s^2^(Fo^2^)+(0.0668P)^2^+0.3079P] where P=(Fo^2^+2Fc^2^)/3'
_refine_ls_weighting_scheme calc
_refine_ls_wR_factor_gt 0.1369
_refine_ls_wR_factor_ref 0.1430
_reflns_number_gt 1895
_reflns_number_total 2190
_reflns_threshold_expression I>2\s(I)
_cod_data_source_file hb5558.cif
_cod_data_source_block I
_cod_original_sg_symbol_H-M 'P 21/c'
_cod_database_code 2226917
_cod_database_fobs_code 2226917

loop_
_symmetry_equiv_pos_as_xyz
'x, y, z'
'-x, y+1/2, -z+1/2'
'-x, -y, -z'
'x, -y-1/2, z-1/2'

loop_
_atom_site_type_symbol
_atom_site_label
_atom_site_fract_x
_atom_site_fract_y
_atom_site_fract_z
_atom_site_U_iso_or_equiv
_atom_site_adp_type
_atom_site_calc_flag
_atom_site_refinement_flags
_atom_site_occupancy
_atom_site_disorder_assembly
_atom_site_disorder_group
F F1 0.0410(3) -0.01635(6) 0.16839(7) 0.0312(2) Uani d . 1 . .
F F2 0.2348(3) 0.26707(6) 0.36896(7) 0.0285(2) Uani d . 1 . .
O O2 0.2287(3) 0.09843(7) 0.46658(7) 0.0238(2) Uani d . 1 . .
O O3 0.4751(3) -0.00746(7) 0.35958(8) 0.0222(2) Uani d . 1 . .
C C1 0.0163(4) 0.07830(9) 0.17659(9) 0.0194(2) Uani d . 1 . .
C C2 -0.1413(4) 0.12763(10) 0.08679(10) 0.0228(3) Uani d . 1 . .
C C3 -0.1734(4) 0.22519(10) 0.09441(10) 0.0234(3) Uani d . 1 . .
C C4 -0.0482(4) 0.27250(10) 0.19005(11) 0.0230(3) Uani d . 1 . .
C C5 0.1044(4) 0.22003(9) 0.27793(9) 0.0184(2) Uani d . 1 . .
C C6 0.1398(3) 0.12160(8) 0.27576(9) 0.0160(2) Uani d . 1 . .
C C7 0.2939(3) 0.06665(8) 0.37288(9) 0.0156(2) Uani d . 1 . .
H H2 -0.221(7) 0.0927(16) 0.0182(18) 0.038(6) Uiso d . 1 . .
H H3 -0.285(6) 0.2599(15) 0.0302(17) 0.035(5) Uiso d . 1 . .
H H4 -0.074(6) 0.3406(16) 0.1979(18) 0.035(5) Uiso d . 1 . .
H H1O2 0.341(11) 0.062(3) 0.526(3) 0.098(12) Uiso d . 1 . .

loop_
_atom_site_aniso_label
_atom_site_aniso_U_11
_atom_site_aniso_U_22
_atom_site_aniso_U_33
_atom_site_aniso_U_12
_atom_site_aniso_U_13
_atom_site_aniso_U_23
F1 0.0518(6) 0.0183(4) 0.0219(4) 0.0019(4) -0.0044(4) -0.0039(3)
F2 0.0459(6) 0.0169(4) 0.0210(4) -0.0010(4) -0.0048(4) -0.0018(3)
O2 0.0340(6) 0.0238(5) 0.0135(4) 0.0038(4) 0.0014(4) 0.0013(3)
O3 0.0269(5) 0.0179(4) 0.0216(4) 0.0056(4) 0.0012(4) 0.0030(3)
C1 0.0238(6) 0.0181(5) 0.0162(5) 0.0001(4) 0.0014(4) 0.0003(4)
C2 0.0242(6) 0.0289(6) 0.0150(5) -0.0002(5) -0.0006(4) 0.0019(4)
C3 0.0224(6) 0.0289(6) 0.0184(5) 0.0037(5) -0.0001(4) 0.0078(4)
C4 0.0272(6) 0.0193(6) 0.0225(6) 0.0041(5) 0.0016(5) 0.0062(4)
C5 0.0210(5) 0.0174(5) 0.0166(5) 0.0004(4) 0.0012(4) 0.0011(4)
C6 0.0182(5) 0.0160(5) 0.0137(4) 0.0009(4) 0.0014(4) 0.0019(3)
C7 0.0174(5) 0.0148(5) 0.0148(4) -0.0006(4) 0.0020(4) 0.0012(3)

loop_
_atom_type_symbol
_atom_type_description
_atom_type_scat_dispersion_real
_atom_type_scat_dispersion_imag
_atom_type_scat_source
C C 0.0033 0.0016 'International Tables Vol C Tables 4.2.6.8 and 6.1.1.4'
H H 0.0000 0.0000 'International Tables Vol C Tables 4.2.6.8 and 6.1.1.4'
O O 0.0106 0.0060 'International Tables Vol C Tables 4.2.6.8 and 6.1.1.4'
F F 0.0171 0.0103 'International Tables Vol C Tables 4.2.6.8 and 6.1.1.4'

loop_
_geom_angle_atom_site_label_1
_geom_angle_atom_site_label_2
_geom_angle_atom_site_label_3
_geom_angle_site_symmetry_1
_geom_angle_site_symmetry_3
_geom_angle
_geom_angle_publ_flag
C7 O2 H1O2 . . 113(2) ?
F1 C1 C2 . . 117.86(11) ?
F1 C1 C6 . . 118.83(11) ?
C2 C1 C6 . . 123.29(12) ?
C1 C2 C3 . . 118.58(12) ?
C1 C2 H2 . . 119.4(13) ?
C3 C2 H2 . . 122.0(13) ?
C2 C3 C4 . . 120.79(11) ?
C2 C3 H3 . . 118.2(13) ?
C4 C3 H3 . . 121.0(13) ?
C5 C4 C3 . . 118.49(12) ?
C5 C4 H4 . . 119.3(13) ?
C3 C4 H4 . . 122.2(13) ?
F2 C5 C4 . . 117.84(11) ?
F2 C5 C6 . . 118.74(10) ?
C4 C5 C6 . . 123.38(11) ?
C5 C6 C1 . . 115.44(10) ?
C5 C6 C7 . . 122.18(10) ?
C1 C6 C7 . . 122.37(11) ?
O3 C7 O2 . . 123.76(11) ?
O3 C7 C6 . . 119.51(10) ?
O2 C7 C6 . . 116.72(10) ?

loop_
_geom_bond_atom_site_label_1
_geom_bond_atom_site_label_2
_geom_bond_site_symmetry_2
_geom_bond_distance
_geom_bond_publ_flag
F1 C1 . 1.3442(15) ?
F2 C5 . 1.3467(14) ?
O2 C7 . 1.2794(14) ?
O2 H1O2 . 0.96(4) ?
O3 C7 . 1.2574(15) ?
C1 C2 . 1.3815(17) ?
C1 C6 . 1.3976(16) ?
C2 C3 . 1.387(2) ?
C2 H2 . 0.99(2) ?
C3 C4 . 1.3892(19) ?
C3 H3 . 0.98(2) ?
C4 C5 . 1.3807(17) ?
C4 H4 . 0.97(2) ?
C5 C6 . 1.3965(17) ?
C6 C7 . 1.4866(15) ?

loop_
_geom_hbond_atom_site_label_D
_geom_hbond_atom_site_label_H
_geom_hbond_atom_site_label_A
_geom_hbond_site_symmetry_A
_geom_hbond_distance_DH
_geom_hbond_distance_HA
_geom_hbond_distance_DA
_geom_hbond_angle_DHA
_geom_hbond_publ_flag
O2 H1O2 O3 3_656 0.95(4) 1.68(4) 2.6318(14) 174(4) yes
C3 H3 F2 4_465 0.98(2) 2.54(2) 3.3428(16) 138.7(16) yes

loop_
_geom_torsion_atom_site_label_1
_geom_torsion_atom_site_label_2
_geom_torsion_atom_site_label_3
_geom_torsion_atom_site_label_4
_geom_torsion_site_symmetry_1
_geom_torsion_site_symmetry_2
_geom_torsion_site_symmetry_3
_geom_torsion_site_symmetry_4
_geom_torsion
_geom_torsion_publ_flag
F1 C1 C2 C3 . . . . 179.13(13) ?
C6 C1 C2 C3 . . . . 1.2(2) ?
C1 C2 C3 C4 . . . . 0.3(2) ?
C2 C3 C4 C5 . . . . -0.9(2) ?
C3 C4 C5 F2 . . . . 178.01(12) ?
C3 C4 C5 C6 . . . . 0.0(2) ?
F2 C5 C6 C1 . . . . -176.65(11) ?
C4 C5 C6 C1 . . . . 1.31(19) ?
F2 C5 C6 C7 . . . . 4.12(18) ?
C4 C5 C6 C7 . . . . -177.92(12) ?
F1 C1 C6 C5 . . . . -179.87(12) ?
C2 C1 C6 C5 . . . . -1.92(19) ?
F1 C1 C6 C7 . . . . -0.65(19) ?
C2 C1 C6 C7 . . . . 177.31(12) ?
C5 C6 C7 O3 . . . . -147.25(13) ?
C1 C6 C7 O3 . . . . 33.57(18) ?
C5 C6 C7 O2 . . . . 33.33(17) ?
C1 C6 C7 O2 . . . . -145.84(13) ?

loop_
_cod_related_entry_id
_cod_related_entry_database
_cod_related_entry_code
1 ChemSpider 9413
